data_1567873
loop_
_publ_author_name
'McMillan, Angus E.'
'Wu, Wilson W. X.'
'Nichols, Paula L.'
'Wanner, Benedikt M.'
'Bode, Jeffrey W.'

_publ_section_title
;
 A Vending Machine for Drug-like Molecules - Automated Synthesis of
 Virtual Screening Hits
;
_journal_name_full 'Chemical Science'
_journal_paper_doi 10.1039/D2SC05182F
_journal_year 2022
_chemical_formula_moiety 'C18 H25 Cl N2 O'
_chemical_formula_sum 'C18 H25 Cl N2 O'
_chemical_formula_weight 320.85
_space_group_crystal_system monoclinic
_space_group_IT_number 14
_space_group_name_Hall '-P 2ybc'
_space_group_name_H-M_alt 'P 1 21/c 1'
_atom_sites_solution_hydrogens mixed
_atom_sites_solution_primary dual
_audit_creation_date 2020-09-18
_audit_creation_method
;
Olex2 1.3
(compiled 2020.07.31 svn.rc2a77460 for OlexSys, GUI svn.r6145)
;
_audit_update_record
;
2022-04-28 deposited with the CCDC.	2022-10-28 downloaded from the CCDC.
;
_cell_angle_alpha 90
_cell_angle_beta 94.6950(10)
_cell_angle_gamma 90
_cell_formula_units_Z 4
_cell_length_a 6.01210(10)
_cell_length_b 24.36780(10)
_cell_length_c 11.42100(10)
_cell_measurement_reflns_used 32882
_cell_measurement_temperature 100.0(1)
_cell_measurement_theta_max 79.5890
_cell_measurement_theta_min 3.6180
_cell_volume 1667.58(3)
_computing_cell_refinement 'CrysAlisPro 1.171.40.68a (Rigaku OD, 2019)'
_computing_data_collection 'CrysAlisPro 1.171.40.68a (Rigaku OD, 2019)'
_computing_data_reduction 'CrysAlisPro 1.171.40.68a (Rigaku OD, 2019)'
_computing_molecular_graphics 'Olex2 1.3 (Dolomanov et al., 2009)'
_computing_publication_material 'Olex2 1.3 (Dolomanov et al., 2009)'
_computing_structure_refinement 'SHELXL 2018/3 (Sheldrick, 2015)'
_computing_structure_solution 'SHELXT 2014/4 (Sheldrick, 2014)'
_diffrn_ambient_environment N~2~
_diffrn_ambient_temperature 100.0(1)
_diffrn_detector 'Hybrid Pixel Array Detector'
_diffrn_detector_area_resol_mean 5.8140
_diffrn_detector_type 'Pilatus 300K'
_diffrn_measured_fraction_theta_full 1.000
_diffrn_measured_fraction_theta_max 0.991
_diffrn_measurement_details
;
List of Runs (angles in degrees, time in seconds):

  # Type    Start    End  Width  t~exp~   \w     \q     \k     \f   Frames
#--------------------------------------------------------------------------
  1  \w    -86.00 -39.00   0.50    0.10    --  -48.87 -38.00   0.00   94
  2  \w    -64.00 -33.00   0.50    0.10    --  -48.87 -57.00   0.00   62
  3  \w    -91.00 -57.00   0.50    0.10    --  -48.87 -77.00 -60.00   68
  4  \w    -50.00 -25.00   0.50    0.10    --  -48.87 -77.00 -60.00   50
  5  \w    -62.00  22.00   0.50    0.10    --  -48.87  57.00  90.00  168
  6  \w    -99.00 -37.00   0.50    0.10    --  -48.87 -38.00  60.00  124
  7  \w    -87.00 -33.00   0.50    0.10    --  -48.87 -57.00 150.00  108
  8  \w     25.00  60.00   0.50    0.10    --   48.87  77.00-150.00   70
  9  \w     83.00 108.00   0.50    0.10    --   48.87  77.00-150.00   50
 10  \w     33.00  63.00   0.50    0.10    --   48.87  57.00-150.00   60
 11  \w     39.00  85.00   0.50    0.10    --   48.87  38.00-180.00   92
 12  \w     25.00  56.00   0.50    0.10    --   48.87  77.00-180.00   62
 13  \w     25.00  51.00   0.50    0.10    --   48.87  77.00  90.00   52
 14  \w     90.00 116.00   0.50    0.10    --   48.87  19.00 150.00   52
 15  \w     25.00  55.00   0.50    0.10    --   48.87  77.00 -30.00   60
 16  \w     63.00 119.00   0.50    0.10    --   48.87 178.00 -90.00  112
 17  \w     70.00 118.00   0.50    0.10    --   48.87-178.00 120.00   96
 18  \w     38.00  88.00   0.50    0.10    --   48.87  19.00 150.00  100
 19  \w     34.00  59.00   0.50    0.10    --   58.00  79.00 -50.07   50
 20  \w     33.00  64.00   0.50    0.10    --   58.00  80.00   4.48   62
 21  \w     33.00  59.00   0.50    0.10    --   58.00  80.00 -85.64   52
 22  \w     98.00 123.00   0.50    0.10    --   62.00  79.00-144.07   50
 23  \w     38.00  63.00   0.50    0.10    --   62.00  78.00 108.53   50
 24  \w     38.00  64.00   0.50    0.10    --   62.00  79.00-144.07   52
 25  \w    -75.00 -46.00   0.50    0.14    --  -70.00 -77.00  48.48   58
 26  \w    -85.00 -19.00   0.50    0.14    --  -70.00 125.00-120.00  132
 27  \w     45.00  75.00   0.50    0.10    --   70.00  80.00-152.93   60
 28  \w    110.00 136.00   0.50    0.10    --   70.00  80.00-152.93   52
 29  \w    -83.00 -48.00   0.50    0.14    --  -70.00 -77.00 -60.00   70
 30  \w     91.00 117.00   0.50    0.10    --   70.00  80.00 162.99   52
 31  \w    -72.00 -47.00   0.50    0.14    --  -70.00 -76.00-137.39   50
 32  \w     45.00  70.00   0.50    0.10    --   70.00  80.00 162.99   50
 33  \w    -99.00 -46.00   0.50    0.14    --  -70.00 -78.00  98.50  106
 34  \w    -73.00 -46.00   0.50    0.14    --  -70.00 -78.00-170.79   54
 35  \w    -72.00 -46.00   0.50    0.14    --  -70.00 -79.00 142.71   52
 36  \w     48.00  79.00   0.50    0.10    --   70.00  76.00  35.06   62
 37  \w     48.00  77.00   0.50    0.10    --   70.00  73.00  18.83   58
 38  \w    -73.00 -47.00   0.50    0.14    --  -70.00 -75.00-117.79   52
 39  \w    -74.00 -46.00   0.50    0.14    --  -70.00 -77.00 -30.00   56
 40  \w   -135.00-108.00   0.50    0.14    --  -70.00 -78.00  98.50   54
 41  \w    -73.00 -46.00   0.50    0.14    --  -70.00 -77.00  31.90   54
 42  \w    -71.00 -46.00   0.50    0.14    --  -70.00 -78.00  65.71   50
 43  \w   -135.00 -98.00   0.50    0.14    --  -70.00 -77.00  31.90   74
 44  \w    -81.00 -46.00   0.50    0.14    --  -70.00 -78.00 118.56   70
 45  \w     54.00  91.00   0.50    0.10    --   74.00  72.00 142.31   74
 46  \w     89.00 131.00   0.50    0.10    --   74.00  75.00 -85.10   84
 47  \w     53.00  85.00   0.50    0.10    --   74.00  75.00 -85.10   64
 48  \w    115.00 140.00   0.50    0.10    --   74.00  72.00 142.31   50
 49  \w    118.00 159.00   0.50    0.14    --   90.00  51.00 118.61   82
 50  \w     76.00 105.00   0.50    0.14    --   90.00  51.00 118.61   58
 51  \w    128.00 167.00   0.50    0.14    --   94.00  53.00  28.51   78
 52  \w     81.00 112.00   0.50    0.14    --   94.00  53.00  28.51   62
 53  \w     39.00 113.00   0.50    0.14    --  110.00-125.00-150.00  148
 54  \w     90.00 116.00   0.50    0.14    --  110.00 -77.00 -30.00   52
 55  \w     47.00  80.00   0.50    0.14    --  110.00 -77.00 -30.00   66
 56  \w     86.00 113.00   0.50    0.14    --  110.00  77.00 -60.00   54
 57  \w     96.00 178.00   0.50    0.14    --  110.00  57.00   0.00  164
 58  \w    116.00 155.00   0.50    0.14    --  110.00  38.00-120.00   78
 59  \w     41.00  92.00   0.50    0.14    --  110.00 -99.00 -90.00  102
 60  \w    101.00 150.00   0.50    0.14    --  110.00  38.00  90.00   98
 61  \w     96.00 132.00   0.50    0.14    --  110.00  57.00-150.00   72
 62  \w     58.00 110.00   0.50    0.14    --  110.00-113.00  63.67  104
 63  \w    139.00 168.00   0.50    0.14    --  110.00  77.00 120.00   58
 64  \w     86.00 126.00   0.50    0.14    --  110.00  77.00 120.00   80
 65  \w    147.00 173.00   0.50    0.14    --  110.00  77.00  30.00   52
 66  \w     87.00 112.00   0.50    0.14    --  110.00  77.00  30.00   50
 67  \w     99.00 127.00   0.50    0.14    --  110.00  38.00-180.00   56
 68  \w     50.00  76.00   0.50    0.14    --  110.00-125.00-120.00   52
 69  \w     81.00 106.00   0.50    0.14    --  110.00 -99.00 -30.00   50
 70  \w     40.00  75.00   0.50    0.14    --  110.00 -99.00 -30.00   70
 71  \w     88.00 113.00   0.50    0.14    --  110.00-125.00 -90.00   50
 72  \w     57.00  82.00   0.50    0.14    --  110.00-125.00 -90.00   50
 73  \w     88.00 114.00   0.50    0.14    --  110.00  77.00  90.00   52
 74  \w     96.00 153.00   0.50    0.14    --  110.00  57.00 -30.00  114
 75  \w     86.00 176.00   0.50    0.14    --  110.00  77.00-150.00  180
 76  \w    123.00 176.00   0.50    0.14    --  110.00  77.00 150.00  106
 77  \w     86.00 112.00   0.50    0.14    --  110.00  77.00 150.00   52
 78  \w     61.00 112.00   0.50    0.14    --  110.00-125.00 150.00  102
 79  \w    142.00 170.00   0.50    0.14    --  110.00  77.00 -30.00   56
 80  \w     86.00 112.00   0.50    0.14    --  110.00  77.00 -30.00   52
 81  \w     90.00 176.00   0.50    0.14    --  110.00  77.00-120.00  172
 82  \w     96.00 122.00   0.50    0.14    --  110.00  57.00 120.00   52
 83  \w     88.00 113.00   0.50    0.14    --  110.00-125.00   0.00   50
 84  \w    130.00 168.00   0.50    0.14    --  110.00  77.00  90.00   76
 85  \w     99.00 125.00   0.50    0.14    --  110.00  38.00-150.00   52
 86  \w     98.00 158.00   0.50    0.14    --  110.00  57.00 -60.00  120
 87  \w    131.00 175.00   0.50    0.14    --  110.00  77.00 -90.00   88
 88  \w     98.00 128.00   0.50    0.14    --  110.00  38.00 -60.00   60
 89  \w     86.00 112.00   0.50    0.14    --  110.00  77.00 -90.00   52
 90  \w     88.00 113.00   0.50    0.14    --  110.00-125.00-120.00   50
 91  \w     96.00 125.00   0.50    0.14    --  110.00  57.00  30.00   58
 92  \w     86.00 167.00   0.50    0.14    --  110.00  77.00-180.00  162
 93  \w    149.00 178.00   0.50    0.14    --  110.00  57.00  60.00   58
 94  \w    101.00 141.00   0.50    0.14    --  110.00  57.00  60.00   80
;
_diffrn_measurement_device 'four-circle diffractometer'
_diffrn_measurement_device_type 'XtaLAB Synergy, Dualflex, Pilatus 300K'
_diffrn_measurement_method '\w scans'
_diffrn_orient_matrix_type 'CrysAlisPro convention (1999,Acta A55,543-557)'
_diffrn_orient_matrix_UB_11 0.0197729000
_diffrn_orient_matrix_UB_12 0.0630168000
_diffrn_orient_matrix_UB_13 0.0041581000
_diffrn_orient_matrix_UB_21 0.0115053000
_diffrn_orient_matrix_UB_22 -0.0017783000
_diffrn_orient_matrix_UB_23 0.1352072000
_diffrn_orient_matrix_UB_31 0.2560603000
_diffrn_orient_matrix_UB_32 -0.0047746000
_diffrn_orient_matrix_UB_33 0.0047302000
_diffrn_radiation_monochromator mirror
_diffrn_radiation_probe x-ray
_diffrn_radiation_type 'Cu K\a'
_diffrn_radiation_wavelength 1.54184
_diffrn_reflns_av_R_equivalents 0.0378
_diffrn_reflns_av_unetI/netI 0.0149
_diffrn_reflns_Laue_measured_fraction_full 1.000
_diffrn_reflns_Laue_measured_fraction_max 0.991
_diffrn_reflns_limit_h_max 7
_diffrn_reflns_limit_h_min -6
_diffrn_reflns_limit_k_max 31
_diffrn_reflns_limit_k_min -31
_diffrn_reflns_limit_l_max 14
_diffrn_reflns_limit_l_min -14
_diffrn_reflns_number 45091
_diffrn_reflns_point_group_measured_fraction_full 1.000
_diffrn_reflns_point_group_measured_fraction_max 0.991
_diffrn_reflns_theta_full 67.684
_diffrn_reflns_theta_max 80.091
_diffrn_reflns_theta_min 3.628
_diffrn_source 'micro-focus sealed X-ray tube'
_diffrn_source_type 'PhotonJet (Cu) X-ray Source'
_exptl_absorpt_coefficient_mu 2.045
_exptl_absorpt_correction_T_max 1.000
_exptl_absorpt_correction_T_min 0.549
_exptl_absorpt_correction_type gaussian
_exptl_absorpt_process_details
;
CrysAlisPro 1.171.40.68a (Rigaku Oxford Diffraction, 2019)
Numerical absorption correction based on gaussian integration over
			a multifaceted crystal model
Empirical absorption correction using spherical harmonics,
 implemented in SCALE3 ABSPACK scaling algorithm.
;
_exptl_crystal_colour 'clear colourless'
_exptl_crystal_colour_lustre clear
_exptl_crystal_colour_primary colourless
_exptl_crystal_density_diffrn 1.278
_exptl_crystal_description block
_exptl_crystal_F_000 688
_exptl_crystal_recrystallization_method 'Vapour deposition'
_exptl_crystal_size_max 0.247
_exptl_crystal_size_mid 0.212
_exptl_crystal_size_min 0.088
_refine_diff_density_max 0.289
_refine_diff_density_min -0.257
_refine_diff_density_rms 0.044
_refine_ls_extinction_method none
_refine_ls_goodness_of_fit_ref 1.074
_refine_ls_hydrogen_treatment mixed
_refine_ls_matrix_type full
_refine_ls_number_parameters 205
_refine_ls_number_reflns 3611
_refine_ls_number_restraints 2
_refine_ls_restrained_S_all 1.074
_refine_ls_R_factor_all 0.0319
_refine_ls_R_factor_gt 0.0309
_refine_ls_shift/su_max 0.001
_refine_ls_shift/su_mean 0.000
_refine_ls_structure_factor_coef Fsqd
_refine_ls_weighting_details 'w=1/[\s^2^(Fo^2^)+(0.0399P)^2^+0.5885P] where P=(Fo^2^+2Fc^2^)/3'
_refine_ls_weighting_scheme calc
_refine_ls_wR_factor_gt 0.0810
_refine_ls_wR_factor_ref 0.0817
_reflns_Friedel_coverage 0.000
_reflns_number_gt 3450
_reflns_number_total 3611
_reflns_threshold_expression 'I > 2\s(I)'
_cod_data_source_file d2sc05182f2.cif
_cod_data_source_block jb190920_1_1
_cod_database_code 1567873
_shelx_shelxl_version_number 2018/3
_chemical_oxdiff_formula C18H25ClN2O
_shelx_space_group_comment
;
The symmetry employed for this shelxl refinement is uniquely defined
by the following loop, which should always be used as a source of
symmetry information in preference to the above space-group names.
They are only intended as comments.
;
_reflns_odcompleteness_completeness 99.97
_reflns_odcompleteness_iscentric 1
_reflns_odcompleteness_theta 66.97
_olex2_refinement_description
;
1. Fixed Uiso
 At 1.2 times of:
  All C(H) groups, All C(H,H) groups, All N(H) groups
2. Restrained distances
 N1-H1 = N2-H2
 0.93 with sigma of 0.02
3.a Ternary CH refined with riding coordinates:
 C7(H7), C12(H12), C16(H16)
3.b Secondary CH2 refined with riding coordinates:
 C8(H8A,H8B), C10(H10A,H10B), C11(H11A,H11B), C13(H13A,H13B), C14(H14A,H14B),
 C15(H15A,H15B), C17(H17A,H17B), C18(H18A,H18B)
3.c Aromatic/amide H refined with riding coordinates:
 C2(H2A), C3(H3), C4(H4), C5(H5)
;
_olex2_submission_original_sample_id jb190920_1_1
_olex2_submission_special_instructions 'No special instructions were received'
_oxdiff_exptl_absorpt_empirical_details
;
Empirical correction (ABSPACK) includes:
- Absorption correction using spherical harmonics
- Frame scaling
;
_oxdiff_exptl_absorpt_empirical_full_max 1.340
_oxdiff_exptl_absorpt_empirical_full_min 0.745

loop_
_space_group_symop_operation_xyz
'x, y, z'
'-x, y+1/2, -z+1/2'
'-x, -y, -z'
'x, -y-1/2, z-1/2'

loop_
_atom_site_label
_atom_site_type_symbol
_atom_site_fract_x
_atom_site_fract_y
_atom_site_fract_z
_atom_site_U_iso_or_equiv
_atom_site_adp_type
_atom_site_occupancy
_atom_site_site_symmetry_order
_atom_site_calc_flag
_atom_site_refinement_flags_posn
_atom_site_refinement_flags_adp
_atom_site_refinement_flags_occupancy
_atom_site_disorder_assembly
_atom_site_disorder_group
Cl1 Cl 0.58597(5) 0.68675(2) 0.21831(2) 0.02746(9) Uani 1 1 d . . . . .
O1 O 0.33478(12) 0.63097(3) 0.55957(6) 0.01914(17) Uani 1 1 d . . . . .
N1 N 0.79890(15) 0.61516(4) 0.57203(8) 0.01727(19) Uani 1 1 d D . . . .
H1 H 0.943(2) 0.6259(6) 0.5718(12) 0.021 Uiso 1 1 d D U . . .
N2 N 0.22704(16) 0.66214(4) 0.96239(8) 0.0202(2) Uani 1 1 d D . . . .
H2 H 0.255(2) 0.6497(6) 1.0367(11) 0.024 Uiso 1 1 d D U . . .
C1 C 0.75454(19) 0.62874(5) 0.24404(10) 0.0209(2) Uani 1 1 d . . . . .
C2 C 0.8519(2) 0.60598(5) 0.14884(10) 0.0261(3) Uani 1 1 d . . . . .
H2A H 0.828307 0.622083 0.073085 0.031 Uiso 1 1 calc R U . . .
C3 C 0.9834(2) 0.55959(5) 0.16589(11) 0.0270(3) Uani 1 1 d . . . . .
H3 H 1.051028 0.543752 0.101587 0.032 Uiso 1 1 calc R U . . .
C4 C 1.01666(19) 0.53618(5) 0.27663(10) 0.0243(2) Uani 1 1 d . . . . .
H4 H 1.105366 0.504063 0.288083 0.029 Uiso 1 1 calc R U . . .
C5 C 0.91959(18) 0.55991(4) 0.37094(10) 0.0203(2) Uani 1 1 d . . . . .
H5 H 0.944131 0.543742 0.446579 0.024 Uiso 1 1 calc R U . . .
C6 C 0.78736(17) 0.60678(4) 0.35716(9) 0.0176(2) Uani 1 1 d . . . . .
C7 C 0.67989(17) 0.63139(4) 0.46025(9) 0.0169(2) Uani 1 1 d . . . . .
H7 H 0.679011 0.672311 0.453501 0.020 Uiso 1 1 calc R U . . .
C8 C 0.44033(18) 0.61037(5) 0.46086(9) 0.0193(2) Uani 1 1 d . . . . .
H8A H 0.353758 0.621898 0.387516 0.023 Uiso 1 1 calc R U . . .
H8B H 0.441357 0.569763 0.463273 0.023 Uiso 1 1 calc R U . . .
C9 C 0.45443(17) 0.61883(4) 0.67225(9) 0.0167(2) Uani 1 1 d . . . . .
C10 C 0.69235(17) 0.64072(4) 0.66940(9) 0.0176(2) Uani 1 1 d . . . . .
H10A H 0.688849 0.681063 0.659100 0.021 Uiso 1 1 calc R U . . .
H10B H 0.779327 0.632337 0.744637 0.021 Uiso 1 1 calc R U . . .
C11 C 0.32306(17) 0.65012(4) 0.75980(9) 0.0176(2) Uani 1 1 d . . . . .
H11A H 0.345955 0.689937 0.748498 0.021 Uiso 1 1 calc R U . . .
H11B H 0.162172 0.642454 0.741820 0.021 Uiso 1 1 calc R U . . .
C12 C 0.38612(18) 0.63608(4) 0.88858(9) 0.0186(2) Uani 1 1 d . . . . .
H12 H 0.540059 0.649851 0.911956 0.022 Uiso 1 1 calc R U . . .
C13 C 0.3779(2) 0.57423(5) 0.90795(10) 0.0238(2) Uani 1 1 d . . . . .
H13A H 0.221255 0.561549 0.895601 0.029 Uiso 1 1 calc R U . . .
H13B H 0.432399 0.565831 0.990135 0.029 Uiso 1 1 calc R U . . .
C14 C 0.5196(2) 0.54326(5) 0.82469(10) 0.0256(3) Uani 1 1 d . . . . .
H14A H 0.504166 0.503280 0.837131 0.031 Uiso 1 1 calc R U . . .
H14B H 0.678623 0.553104 0.842219 0.031 Uiso 1 1 calc R U . . .
C15 C 0.44749(19) 0.55719(5) 0.69665(10) 0.0216(2) Uani 1 1 d . . . . .
H15A H 0.546943 0.538064 0.645028 0.026 Uiso 1 1 calc R U . . .
H15B H 0.293774 0.543576 0.677150 0.026 Uiso 1 1 calc R U . . .
C16 C 0.23635(19) 0.72120(5) 0.96575(10) 0.0218(2) Uani 1 1 d . . . . .
H16 H 0.387655 0.738138 0.979940 0.026 Uiso 1 1 calc R U . . .
C17 C 0.0670(2) 0.75260(5) 0.88884(11) 0.0280(3) Uani 1 1 d . . . . .
H17A H -0.041730 0.731375 0.837152 0.034 Uiso 1 1 calc R U . . .
H17B H 0.113893 0.787914 0.855754 0.034 Uiso 1 1 calc R U . . .
C18 C 0.0483(2) 0.74964(5) 1.01931(11) 0.0289(3) Uani 1 1 d . . . . .
H18A H 0.083786 0.783135 1.066235 0.035 Uiso 1 1 calc R U . . .
H18B H -0.071831 0.726597 1.047634 0.035 Uiso 1 1 calc R U . . .

loop_
_atom_site_aniso_label
_atom_site_aniso_U_11
_atom_site_aniso_U_22
_atom_site_aniso_U_33
_atom_site_aniso_U_23
_atom_site_aniso_U_13
_atom_site_aniso_U_12
Cl1 0.02976(17) 0.03071(16) 0.02138(15) 0.00467(10) -0.00115(11) 0.00459(11)
O1 0.0134(4) 0.0287(4) 0.0153(4) -0.0023(3) 0.0013(3) 0.0010(3)
N1 0.0121(4) 0.0246(5) 0.0152(4) -0.0002(3) 0.0020(3) -0.0007(3)
N2 0.0230(5) 0.0210(5) 0.0172(4) -0.0005(3) 0.0051(4) 0.0011(4)
C1 0.0184(5) 0.0241(5) 0.0202(5) 0.0000(4) 0.0013(4) -0.0028(4)
C2 0.0273(6) 0.0339(6) 0.0177(5) -0.0013(5) 0.0044(4) -0.0066(5)
C3 0.0244(6) 0.0333(6) 0.0248(6) -0.0085(5) 0.0107(5) -0.0058(5)
C4 0.0195(5) 0.0242(6) 0.0300(6) -0.0051(5) 0.0065(5) -0.0014(4)
C5 0.0176(5) 0.0213(5) 0.0223(5) -0.0010(4) 0.0038(4) -0.0029(4)
C6 0.0136(5) 0.0215(5) 0.0179(5) -0.0019(4) 0.0025(4) -0.0044(4)
C7 0.0154(5) 0.0189(5) 0.0164(5) -0.0001(4) 0.0016(4) -0.0008(4)
C8 0.0151(5) 0.0266(5) 0.0163(5) -0.0034(4) 0.0024(4) -0.0014(4)
C9 0.0140(5) 0.0199(5) 0.0162(5) 0.0001(4) 0.0016(4) -0.0005(4)
C10 0.0145(5) 0.0223(5) 0.0161(5) -0.0009(4) 0.0015(4) -0.0018(4)
C11 0.0143(5) 0.0207(5) 0.0179(5) -0.0006(4) 0.0023(4) 0.0010(4)
C12 0.0161(5) 0.0222(5) 0.0175(5) 0.0005(4) 0.0027(4) 0.0010(4)
C13 0.0278(6) 0.0228(5) 0.0218(5) 0.0042(4) 0.0087(5) 0.0026(4)
C14 0.0307(6) 0.0205(5) 0.0271(6) 0.0049(4) 0.0106(5) 0.0057(5)
C15 0.0226(5) 0.0192(5) 0.0240(5) -0.0015(4) 0.0080(4) -0.0019(4)
C16 0.0212(5) 0.0215(5) 0.0223(5) -0.0026(4) 0.0007(4) -0.0006(4)
C17 0.0293(6) 0.0251(6) 0.0291(6) -0.0005(5) -0.0006(5) 0.0058(5)
C18 0.0323(7) 0.0244(6) 0.0306(6) -0.0070(5) 0.0072(5) 0.0034(5)

loop_
_atom_type_symbol
_atom_type_description
_atom_type_scat_dispersion_real
_atom_type_scat_dispersion_imag
_atom_type_scat_source
C C 0.0181 0.0091 'International Tables Vol C Tables 4.2.6.8 and 6.1.1.4'
H H 0.0000 0.0000 'International Tables Vol C Tables 4.2.6.8 and 6.1.1.4'
Cl Cl 0.3639 0.7018 'International Tables Vol C Tables 4.2.6.8 and 6.1.1.4'
N N 0.0311 0.0180 'International Tables Vol C Tables 4.2.6.8 and 6.1.1.4'
O O 0.0492 0.0322 'International Tables Vol C Tables 4.2.6.8 and 6.1.1.4'

loop_
_exptl_crystal_face_index_h
_exptl_crystal_face_index_k
_exptl_crystal_face_index_l
_exptl_crystal_face_perp_dist
0 1 -1 0.1171
2 -1 0 0.0912
-2 1 0 0.1124
0 14 4 0.0186
0 -14 -4 0.0598
4 3 1 0.0899
-4 -3 -1 0.1234
4 -2 -1 0.0885
-1 6 7 0.0739
-2 6 6 0.0708
-2 9 -4 0.1262
-1 -10 5 0.0949
-1 -15 2 0.0663
-3 8 0 0.1038
0 -16 0 0.0553
0 -8 -6 0.0607
-1 3 -7 0.1056
0 15 -2 0.0870

loop_
_geom_angle_atom_site_label_1
_geom_angle_atom_site_label_2
_geom_angle_atom_site_label_3
_geom_angle
_geom_angle_site_symmetry_1
_geom_angle_site_symmetry_3
_geom_angle_publ_flag
C8 O1 C9 114.06(8) . . ?
C7 N1 H1 108.6(9) . . ?
C7 N1 C10 109.47(8) . . ?
C10 N1 H1 110.9(9) . . ?
C12 N2 H2 108.4(9) . . ?
C16 N2 H2 107.9(9) . . ?
C16 N2 C12 114.90(9) . . ?
C2 C1 Cl1 117.74(9) . . ?
C2 C1 C6 122.22(11) . . ?
C6 C1 Cl1 120.04(9) . . ?
C1 C2 H2A 120.4 . . ?
C3 C2 C1 119.18(11) . . ?
C3 C2 H2A 120.4 . . ?
C2 C3 H3 119.9 . . ?
C2 C3 C4 120.15(11) . . ?
C4 C3 H3 119.9 . . ?
C3 C4 H4 120.1 . . ?
C3 C4 C5 119.76(11) . . ?
C5 C4 H4 120.1 . . ?
C4 C5 H5 119.2 . . ?
C4 C5 C6 121.65(11) . . ?
C6 C5 H5 119.2 . . ?
C1 C6 C7 122.06(10) . . ?
C5 C6 C1 117.03(10) . . ?
C5 C6 C7 120.88(10) . . ?
N1 C7 C6 111.21(9) . . ?
N1 C7 H7 109.6 . . ?
N1 C7 C8 107.36(8) . . ?
C6 C7 H7 109.6 . . ?
C6 C7 C8 109.47(8) . . ?
C8 C7 H7 109.6 . . ?
O1 C8 C7 111.42(8) . . ?
O1 C8 H8A 109.3 . . ?
O1 C8 H8B 109.3 . . ?
C7 C8 H8A 109.3 . . ?
C7 C8 H8B 109.3 . . ?
H8A C8 H8B 108.0 . . ?
O1 C9 C10 107.84(8) . . ?
O1 C9 C11 103.49(8) . . ?
O1 C9 C15 110.04(9) . . ?
C11 C9 C10 111.99(9) . . ?
C11 C9 C15 110.34(9) . . ?
C15 C9 C10 112.71(9) . . ?
N1 C10 C9 109.59(8) . . ?
N1 C10 H10A 109.8 . . ?
N1 C10 H10B 109.8 . . ?
C9 C10 H10A 109.8 . . ?
C9 C10 H10B 109.8 . . ?
H10A C10 H10B 108.2 . . ?
C9 C11 H11A 108.6 . . ?
C9 C11 H11B 108.6 . . ?
H11A C11 H11B 107.6 . . ?
C12 C11 C9 114.69(9) . . ?
C12 C11 H11A 108.6 . . ?
C12 C11 H11B 108.6 . . ?
N2 C12 C11 109.49(9) . . ?
N2 C12 H12 109.5 . . ?
N2 C12 C13 108.26(9) . . ?
C11 C12 H12 109.5 . . ?
C13 C12 C11 110.65(9) . . ?
C13 C12 H12 109.5 . . ?
C12 C13 H13A 109.3 . . ?
C12 C13 H13B 109.3 . . ?
C12 C13 C14 111.82(9) . . ?
H13A C13 H13B 107.9 . . ?
C14 C13 H13A 109.3 . . ?
C14 C13 H13B 109.3 . . ?
C13 C14 H14A 109.5 . . ?
C13 C14 H14B 109.5 . . ?
C13 C14 C15 110.90(10) . . ?
H14A C14 H14B 108.0 . . ?
C15 C14 H14A 109.5 . . ?
C15 C14 H14B 109.5 . . ?
C9 C15 C14 112.50(9) . . ?
C9 C15 H15A 109.1 . . ?
C9 C15 H15B 109.1 . . ?
C14 C15 H15A 109.1 . . ?
C14 C15 H15B 109.1 . . ?
H15A C15 H15B 107.8 . . ?
N2 C16 H16 116.7 . . ?
N2 C16 C17 118.12(10) . . ?
N2 C16 C18 116.35(10) . . ?
C17 C16 H16 116.7 . . ?
C18 C16 H16 116.7 . . ?
C18 C16 C17 60.28(8) . . ?
C16 C17 H17A 117.8 . . ?
C16 C17 H17B 117.8 . . ?
C16 C17 C18 59.84(8) . . ?
H17A C17 H17B 114.9 . . ?
C18 C17 H17A 117.8 . . ?
C18 C17 H17B 117.8 . . ?
C16 C18 C17 59.88(8) . . ?
C16 C18 H18A 117.8 . . ?
C16 C18 H18B 117.8 . . ?
C17 C18 H18A 117.8 . . ?
C17 C18 H18B 117.8 . . ?
H18A C18 H18B 114.9 . . ?

loop_
_geom_bond_atom_site_label_1
_geom_bond_atom_site_label_2
_geom_bond_distance
_geom_bond_site_symmetry_2
_geom_bond_publ_flag
Cl1 C1 1.7501(12) . ?
O1 C8 1.4291(12) . ?
O1 C9 1.4524(12) . ?
N1 H1 0.906(12) . ?
N1 C7 1.4658(13) . ?
N1 C10 1.4669(13) . ?
N2 H2 0.904(12) . ?
N2 C12 1.4698(13) . ?
N2 C16 1.4407(14) . ?
C1 C2 1.3915(16) . ?
C1 C6 1.3974(15) . ?
C2 H2A 0.9500 . ?
C2 C3 1.3842(19) . ?
C3 H3 0.9500 . ?
C3 C4 1.3870(18) . ?
C4 H4 0.9500 . ?
C4 C5 1.3922(15) . ?
C5 H5 0.9500 . ?
C5 C6 1.3931(16) . ?
C6 C7 1.5126(14) . ?
C7 H7 1.0000 . ?
C7 C8 1.5292(14) . ?
C8 H8A 0.9900 . ?
C8 H8B 0.9900 . ?
C9 C10 1.5294(14) . ?
C9 C11 1.5278(14) . ?
C9 C15 1.5289(15) . ?
C10 H10A 0.9900 . ?
C10 H10B 0.9900 . ?
C11 H11A 0.9900 . ?
C11 H11B 0.9900 . ?
C11 C12 1.5273(14) . ?
C12 H12 1.0000 . ?
C12 C13 1.5247(15) . ?
C13 H13A 0.9900 . ?
C13 H13B 0.9900 . ?
C13 C14 1.5273(15) . ?
C14 H14A 0.9900 . ?
C14 H14B 0.9900 . ?
C14 C15 1.5290(16) . ?
C15 H15A 0.9900 . ?
C15 H15B 0.9900 . ?
C16 H16 1.0000 . ?
C16 C17 1.4992(16) . ?
C16 C18 1.4985(16) . ?
C17 H17A 0.9900 . ?
C17 H17B 0.9900 . ?
C17 C18 1.5052(18) . ?
C18 H18A 0.9900 . ?
C18 H18B 0.9900 . ?

loop_
_geom_torsion_atom_site_label_1
_geom_torsion_atom_site_label_2
_geom_torsion_atom_site_label_3
_geom_torsion_atom_site_label_4
_geom_torsion
_geom_torsion_site_symmetry_1
_geom_torsion_site_symmetry_2
_geom_torsion_site_symmetry_3
_geom_torsion_site_symmetry_4
_geom_torsion_publ_flag
Cl1 C1 C2 C3 -179.03(9) . . . . ?
Cl1 C1 C6 C5 178.67(8) . . . . ?
Cl1 C1 C6 C7 0.37(15) . . . . ?
O1 C9 C10 N1 -58.20(11) . . . . ?
O1 C9 C11 C12 169.01(8) . . . . ?
O1 C9 C15 C14 -166.12(9) . . . . ?
N1 C7 C8 O1 56.95(11) . . . . ?
N2 C12 C13 C14 173.82(9) . . . . ?
N2 C16 C17 C18 105.93(12) . . . . ?
N2 C16 C18 C17 -108.84(11) . . . . ?
C1 C2 C3 C4 0.18(18) . . . . ?
C1 C6 C7 N1 -159.17(10) . . . . ?
C1 C6 C7 C8 82.37(12) . . . . ?
C2 C1 C6 C5 -1.23(16) . . . . ?
C2 C1 C6 C7 -179.53(10) . . . . ?
C2 C3 C4 C5 -0.82(18) . . . . ?
C3 C4 C5 C6 0.43(17) . . . . ?
C4 C5 C6 C1 0.57(16) . . . . ?
C4 C5 C6 C7 178.89(10) . . . . ?
C5 C6 C7 N1 22.59(13) . . . . ?
C5 C6 C7 C8 -95.87(12) . . . . ?
C6 C1 C2 C3 0.87(18) . . . . ?
C6 C7 C8 O1 177.78(8) . . . . ?
C7 N1 C10 C9 63.97(11) . . . . ?
C8 O1 C9 C10 55.23(11) . . . . ?
C8 O1 C9 C11 174.03(8) . . . . ?
C8 O1 C9 C15 -68.07(11) . . . . ?
C9 O1 C8 C7 -56.03(12) . . . . ?
C9 C11 C12 N2 -171.47(9) . . . . ?
C9 C11 C12 C13 -52.23(12) . . . . ?
C10 N1 C7 C6 178.87(8) . . . . ?
C10 N1 C7 C8 -61.41(11) . . . . ?
C10 C9 C11 C12 -75.10(11) . . . . ?
C10 C9 C15 C14 73.47(12) . . . . ?
C11 C9 C10 N1 -171.42(8) . . . . ?
C11 C9 C15 C14 -52.54(12) . . . . ?
C11 C12 C13 C14 53.83(13) . . . . ?
C12 N2 C16 C17 99.25(12) . . . . ?
C12 N2 C16 C18 168.00(10) . . . . ?
C12 C13 C14 C15 -56.34(13) . . . . ?
C13 C14 C15 C9 55.93(13) . . . . ?
C15 C9 C10 N1 63.46(11) . . . . ?
C15 C9 C11 C12 51.32(12) . . . . ?
C16 N2 C12 C11 -67.11(12) . . . . ?
C16 N2 C12 C13 172.18(9) . . . . ?

loop_
_exptl_oxdiff_crystal_face_indexfrac_h
_exptl_oxdiff_crystal_face_indexfrac_k
_exptl_oxdiff_crystal_face_indexfrac_l
_exptl_oxdiff_crystal_face_x
_exptl_oxdiff_crystal_face_y
_exptl_oxdiff_crystal_face_z
-0.0001 1.0012 -0.9996 0.0589 -0.1369 -0.0095
2.0001 -0.9985 0.0005 -0.0234 0.0249 0.5169
-2.0001 0.9985 -0.0005 0.0234 -0.0249 -0.5169
-0.4291 13.6572 3.7051 0.8676 0.4717 -0.1576
-0.0299 -13.6742 -3.7089 -0.8777 -0.4775 0.0401
3.7486 3.1581 0.8499 0.2767 0.1524 0.9488
-3.7330 -3.3499 -0.9020 -0.2887 -0.1589 -0.9441
3.8837 -1.5585 -0.7008 -0.0243 -0.0473 0.9986
-0.9611 6.4793 6.6395 0.4169 0.8751 -0.2456
-1.7564 6.2418 6.1923 0.3844 0.8059 -0.4503
-2.2074 9.0067 -4.0644 0.5070 -0.5910 -0.6275
-1.1182 -10.0862 5.4558 -0.6350 0.7427 -0.2124
-0.5185 -14.9333 2.3078 -0.9417 0.3326 -0.0505
-3.4149 7.6485 0.3258 0.4158 -0.0088 -0.9094
-0.1343 -15.8076 -0.0102 -0.9988 0.0252 0.0410
-0.0630 -7.8368 -6.4070 -0.5217 -0.8531 -0.0090
-0.5206 3.4797 -7.0582 0.1796 -0.9665 -0.1833
-0.1274 15.0504 -2.2390 0.9366 -0.3310 -0.1151
